data_7228310
loop_
_publ_author_name
'shukla, rahul'
'Khan, Imtiaz'
'Ibrar, Aliya'
'Simpson, Jim'
'Chopra, Deepak'

_publ_section_title
;
 Complex Electronic interplay of &#xF073;-hole and \p-hole interactions in
 crystals of halogen substituted 1,3,4-oxadiazol-2(3H)-thiones
;
_journal_name_full CrystEngComm
_journal_paper_doi 10.1039/C7CE00678K
_journal_year 2017
_chemical_formula_moiety 'C9 H7 Cl N2 O S'
_chemical_formula_sum 'C9 H7 Cl N2 O S'
_chemical_formula_weight 226.68
_space_group_crystal_system orthorhombic
_space_group_IT_number 19
_space_group_name_Hall 'P 2ac 2ab'
_space_group_name_H-M_alt 'P 21 21 21'
_symmetry_space_group_name_Hall 'P 2ac 2ab'
_symmetry_space_group_name_H-M 'P 21 21 21'
_atom_sites_solution_hydrogens mixed
_audit_creation_method SHELXL-2014/7
_audit_update_record
;
2017-03-19 deposited with the CCDC.
2017-05-23 downloaded from the CCDC.
;
_cell_angle_alpha 90
_cell_angle_beta 90
_cell_angle_gamma 90
_cell_formula_units_Z 4
_cell_length_a 4.8187(3)
_cell_length_b 9.7550(6)
_cell_length_c 20.3555(13)
_cell_measurement_reflns_used 5612
_cell_measurement_temperature 93(2)
_cell_measurement_theta_max 32.51
_cell_measurement_theta_min 2.89
_cell_volume 956.84(10)
_computing_cell_refinement 'APEX2 and SAINT (Bruker, 2011)'
_computing_data_collection 'APEX2 (Bruker, 2011)'
_computing_data_reduction 'SAINT (Bruker, 2011)'
_computing_structure_refinement 'SHELXL-2014/7 (Sheldrick, 2014) & TITAN (Hunter & Simpson, 1999)'
_computing_structure_solution
;
SHELXS-97 (Sheldrick, 2008) & TITAN (Hunter & Simpson, 1999)
;
_diffrn_ambient_temperature 93(2)
_diffrn_measured_fraction_theta_full 0.994
_diffrn_measured_fraction_theta_max 0.918
_diffrn_measurement_device_type 'Bruker APEXII CCD area detector'
_diffrn_measurement_method '\w scans'
_diffrn_radiation_type MoK\a
_diffrn_radiation_wavelength 0.71073
_diffrn_reflns_av_R_equivalents 0.0348
_diffrn_reflns_av_unetI/netI 0.0367
_diffrn_reflns_Laue_measured_fraction_full 0.994
_diffrn_reflns_Laue_measured_fraction_max 0.918
_diffrn_reflns_limit_h_max 7
_diffrn_reflns_limit_h_min -7
_diffrn_reflns_limit_k_max 14
_diffrn_reflns_limit_k_min -14
_diffrn_reflns_limit_l_max 27
_diffrn_reflns_limit_l_min -30
_diffrn_reflns_number 10092
_diffrn_reflns_point_group_measured_fraction_full 0.980
_diffrn_reflns_point_group_measured_fraction_max 0.890
_diffrn_reflns_theta_full 31.500
_diffrn_reflns_theta_max 33.334
_diffrn_reflns_theta_min 2.315
_diffrn_source 'fine-focus sealed tube'
_exptl_absorpt_coefficient_mu 0.581
_exptl_absorpt_correction_T_max 0.918
_exptl_absorpt_correction_T_min 0.760
_exptl_absorpt_correction_type multi-scan
_exptl_absorpt_process_details 'SADABS (Bruker, 2011)'
_exptl_crystal_colour colourless
_exptl_crystal_density_diffrn 1.574
_exptl_crystal_density_method 'not measured'
_exptl_crystal_description 'rectangular plate'
_exptl_crystal_F_000 464
_exptl_crystal_size_max 0.500
_exptl_crystal_size_mid 0.270
_exptl_crystal_size_min 0.150
_refine_diff_density_max 0.335
_refine_diff_density_min -0.230
_refine_diff_density_rms 0.057
_refine_ls_abs_structure_details
;
 Flack x determined using 1178 quotients [(I+)-(I-)]/[(I+)+(I-)]
 (Parsons, Flack and Wagner, Acta Cryst. B69 (2013) 249-259).
;
_refine_ls_abs_structure_Flack 0.00(3)
_refine_ls_extinction_method none
_refine_ls_goodness_of_fit_ref 1.056
_refine_ls_hydrogen_treatment mixed
_refine_ls_matrix_type full
_refine_ls_number_parameters 130
_refine_ls_number_reflns 3294
_refine_ls_number_restraints 0
_refine_ls_restrained_S_all 1.056
_refine_ls_R_factor_all 0.0297
_refine_ls_R_factor_gt 0.0264
_refine_ls_shift/su_max 0.000
_refine_ls_shift/su_mean 0.000
_refine_ls_structure_factor_coef Fsqd
_refine_ls_weighting_details 'w=1/[\s^2^(Fo^2^)+(0.0347P)^2^+0.0475P] where P=(Fo^2^+2Fc^2^)/3'
_refine_ls_weighting_scheme calc
_refine_ls_wR_factor_gt 0.0661
_refine_ls_wR_factor_ref 0.0677
_reflns_Friedel_coverage 0.662
_reflns_Friedel_fraction_full 0.961
_reflns_Friedel_fraction_max 0.851
_reflns_number_gt 3088
_reflns_number_total 3294
_reflns_threshold_expression 'I > 2\s(I)'
_cod_data_source_file c7ce00678k2.cif
_cod_data_source_block OT2
_cod_database_code 7228310
_shelx_shelxl_version_number 2014/7
_shelx_space_group_comment
;
The symmetry employed for this shelxl refinement is uniquely defined
by the following loop, which should always be used as a source of
symmetry information in preference to the above space-group names.
They are only intended as comments.
;
_shelx_estimated_absorpt_t_min 0.760
_shelx_estimated_absorpt_t_max 0.918

loop_
_space_group_symop_operation_xyz
'x, y, z'
'-x+1/2, -y, z+1/2'
'-x, y+1/2, -z+1/2'
'x+1/2, -y+1/2, -z'

loop_
_atom_site_label
_atom_site_type_symbol
_atom_site_fract_x
_atom_site_fract_y
_atom_site_fract_z
_atom_site_U_iso_or_equiv
_atom_site_adp_type
_atom_site_occupancy
_atom_site_site_symmetry_order
_atom_site_calc_flag
_atom_site_refinement_flags_posn
_atom_site_refinement_flags_adp
O1 O 0.1652(2) 0.59431(11) 0.49816(5) 0.0150(2) Uani 1 1 d . .
C2 C 0.3136(3) 0.61665(14) 0.44189(7) 0.0136(3) Uani 1 1 d . .
S2 S 0.16692(9) 0.66819(4) 0.37257(2) 0.01835(10) Uani 1 1 d . .
N3 N 0.5722(3) 0.58231(13) 0.45648(7) 0.0152(3) Uani 1 1 d . .
H3N H 0.707(5) 0.5945(19) 0.4281(9) 0.018 Uiso 1 1 d . U
N4 N 0.5978(3) 0.53313(14) 0.52046(6) 0.0171(3) Uani 1 1 d . .
C5 C 0.3510(4) 0.54223(14) 0.54289(7) 0.0140(3) Uani 1 1 d . .
C6 C 0.2436(4) 0.50415(17) 0.60883(7) 0.0171(3) Uani 1 1 d . .
H6A H 0.0778 0.4452 0.6036 0.021 Uiso 1 1 calc R U
H6B H 0.1862 0.5882 0.6324 0.021 Uiso 1 1 calc R U
C1' C 0.4578(3) 0.42911(15) 0.64914(7) 0.0142(3) Uani 1 1 d . .
C2' C 0.5385(3) 0.29521(15) 0.63443(8) 0.0159(3) Uani 1 1 d . .
Cl2' Cl 0.39032(10) 0.21111(4) 0.56781(2) 0.02354(10) Uani 1 1 d . .
C3' C 0.7362(4) 0.22605(16) 0.67139(8) 0.0186(3) Uani 1 1 d . .
H3' H 0.7884 0.1351 0.6601 0.022 Uiso 1 1 calc R U
C4' C 0.8567(4) 0.29084(16) 0.72479(8) 0.0198(3) Uani 1 1 d . .
H4' H 0.9926 0.2445 0.7503 0.024 Uiso 1 1 calc R U
C5' C 0.7782(4) 0.42402(16) 0.74101(8) 0.0190(3) Uani 1 1 d . .
H5' H 0.8598 0.4686 0.7777 0.023 Uiso 1 1 calc R U
C6' C 0.5811(4) 0.49127(15) 0.70348(7) 0.0171(3) Uani 1 1 d . .
H6' H 0.5285 0.5820 0.7150 0.021 Uiso 1 1 calc R U

loop_
_atom_site_aniso_label
_atom_site_aniso_U_11
_atom_site_aniso_U_22
_atom_site_aniso_U_33
_atom_site_aniso_U_23
_atom_site_aniso_U_13
_atom_site_aniso_U_12
O1 0.0112(5) 0.0210(5) 0.0127(5) 0.0032(4) 0.0016(4) 0.0021(5)
C2 0.0128(7) 0.0142(5) 0.0137(7) -0.0002(5) 0.0020(6) 0.0001(5)
S2 0.01671(19) 0.02428(17) 0.01405(18) 0.00525(14) 0.00058(15) 0.00337(16)
N3 0.0118(6) 0.0211(5) 0.0128(6) 0.0031(5) 0.0019(5) 0.0017(5)
N4 0.0144(7) 0.0249(6) 0.0121(6) 0.0035(5) 0.0007(5) 0.0012(6)
C5 0.0118(7) 0.0167(5) 0.0134(6) 0.0007(5) -0.0012(6) 0.0004(6)
C6 0.0142(7) 0.0239(6) 0.0132(7) 0.0037(6) 0.0025(5) 0.0010(6)
C1' 0.0127(7) 0.0188(6) 0.0112(7) 0.0019(5) 0.0022(5) -0.0023(5)
C2' 0.0169(7) 0.0180(5) 0.0128(7) 0.0001(5) -0.0005(5) -0.0044(6)
Cl2' 0.0301(2) 0.02146(16) 0.01904(19) -0.00325(13) -0.00635(16) -0.00572(16)
C3' 0.0213(8) 0.0181(6) 0.0165(7) 0.0023(6) -0.0014(6) -0.0005(6)
C4' 0.0187(8) 0.0241(6) 0.0168(7) 0.0059(6) -0.0041(6) -0.0024(7)
C5' 0.0215(8) 0.0233(6) 0.0122(7) 0.0014(6) -0.0014(6) -0.0051(6)
C6' 0.0201(8) 0.0185(6) 0.0128(7) -0.0005(5) 0.0025(6) -0.0026(6)

loop_
_atom_type_symbol
_atom_type_description
_atom_type_scat_dispersion_real
_atom_type_scat_dispersion_imag
_atom_type_scat_source
C C 0.0033 0.0016 'International Tables Vol C Tables 4.2.6.8 and 6.1.1.4'
H H 0.0000 0.0000 'International Tables Vol C Tables 4.2.6.8 and 6.1.1.4'
N N 0.0061 0.0033 'International Tables Vol C Tables 4.2.6.8 and 6.1.1.4'
O O 0.0106 0.0060 'International Tables Vol C Tables 4.2.6.8 and 6.1.1.4'
S S 0.1246 0.1234 'International Tables Vol C Tables 4.2.6.8 and 6.1.1.4'
Cl Cl 0.1484 0.1585 'International Tables Vol C Tables 4.2.6.8 and 6.1.1.4'

loop_
_geom_angle_atom_site_label_1
_geom_angle_atom_site_label_2
_geom_angle_atom_site_label_3
_geom_angle
_geom_angle_site_symmetry_1
_geom_angle_site_symmetry_3
C2 O1 C5 105.85(12) . .
N3 C2 O1 105.30(13) . .
N3 C2 S2 132.03(13) . .
O1 C2 S2 122.59(12) . .
C2 N3 N4 112.33(14) . .
C2 N3 Cl2' 128.75(10) . 4_556
N4 N3 Cl2' 78.43(8) . 4_556
C2 N3 H3N 121.0(13) . .
N4 N3 H3N 126.6(14) . .
Cl2' N3 H3N 71.0(13) 4_556 .
C5 N4 N3 103.17(13) . .
C5 N4 O1 160.18(12) . 1_655
N3 N4 O1 82.13(9) . 1_655
N4 C5 O1 113.31(14) . .
N4 C5 C6 129.05(15) . .
O1 C5 C6 117.64(14) . .
C5 C6 C1' 112.00(14) . .
C5 C6 H6A 109.2 . .
C1' C6 H6A 109.2 . .
C5 C6 H6B 109.2 . .
C1' C6 H6B 109.2 . .
H6A C6 H6B 107.9 . .
C6' C1' C2' 117.31(15) . .
C6' C1' C6 120.80(14) . .
C2' C1' C6 121.89(14) . .
C3' C2' C1' 121.98(15) . .
C3' C2' Cl2' 118.37(12) . .
C1' C2' Cl2' 119.66(13) . .
C4' C3' C2' 119.41(14) . .
C4' C3' H3' 120.3 . .
C2' C3' H3' 120.3 . .
C3' C4' C5' 119.86(16) . .
C3' C4' H4' 120.1 . .
C5' C4' H4' 120.1 . .
C6' C5' C4' 119.84(15) . .
C6' C5' H5' 120.1 . .
C4' C5' H5' 120.1 . .
C5' C6' C1' 121.60(14) . .
C5' C6' H6' 119.2 . .
C1' C6' H6' 119.2 . .

loop_
_geom_bond_atom_site_label_1
_geom_bond_atom_site_label_2
_geom_bond_distance
_geom_bond_site_symmetry_2
O1 C2 1.3678(18) .
O1 C5 1.3743(19) .
C2 N3 1.324(2) .
C2 S2 1.6563(16) .
N3 N4 1.3935(18) .
N3 Cl2' 3.2844(14) 4_556
N3 H3N 0.88(2) .
N4 C5 1.277(2) .
N4 O1 2.835(2) 1_655
C5 C6 1.486(2) .
C6 C1' 1.508(2) .
C6 H6A 0.9900 .
C6 H6B 0.9900 .
C1' C6' 1.394(2) .
C1' C2' 1.395(2) .
C2' C3' 1.389(2) .
C2' Cl2' 1.7383(16) .
C3' C4' 1.385(2) .
C3' H3' 0.9500 .
C4' C5' 1.393(2) .
C4' H4' 0.9500 .
C5' C6' 1.384(2) .
C5' H5' 0.9500 .
C6' H6' 0.9500 .

loop_
_geom_hbond_atom_site_label_D
_geom_hbond_atom_site_label_H
_geom_hbond_atom_site_label_A
_geom_hbond_distance_DH
_geom_hbond_distance_HA
_geom_hbond_distance_DA
_geom_hbond_angle_DHA
_geom_hbond_site_symmetry_A
N3 H3N S2 0.88(2) 2.59(2) 3.4397(15) 163.5(17) 1_655
N3 H3N O1 0.88(2) 2.63(2) 2.9833(19) 105.4(14) 1_655
